data_7029131
loop_
_publ_author_name
'Chen, Ying'
'Cao, Fan'
'Wei, Rong-Min'
'Zhang, Yang'
'Zhang, Yi-Quan'
'Song, You'

_publ_section_title
;
 Spin-crossover phenomena of the mononuclear Mn(III) complex tuned by
 metal dithiolene counteranions.
;
_journal_issue 9
_journal_name_full 'Dalton transactions (Cambridge, England : 2003)'
_journal_page_first 3783
_journal_page_last 3791
_journal_paper_doi 10.1039/c3dt53173b
_journal_volume 43
_journal_year 2014
_chemical_formula_moiety '2(C22 H26 Br2 Mn N4 O2), C8 N4 Ni S4 '
_chemical_formula_sum 'C52 H52 Br4 Mn2 N12 Ni O4 S4'
_chemical_formula_weight 1525.53
_chemical_name_systematic
; 
 ? 
;
_space_group_IT_number 2
_symmetry_cell_setting triclinic
_symmetry_space_group_name_Hall '-P 1'
_symmetry_space_group_name_H-M 'P -1'
_atom_sites_solution_hydrogens geom
_atom_sites_solution_primary direct
_atom_sites_solution_secondary difmap
_audit_creation_method SHELXL-97
_cell_angle_alpha 78.414(4)
_cell_angle_beta 79.045(4)
_cell_angle_gamma 84.969(4)
_cell_formula_units_Z 1
_cell_length_a 8.308(2)
_cell_length_b 10.025(2)
_cell_length_c 18.528(5)
_cell_measurement_reflns_used 2332
_cell_measurement_temperature 350(2)
_cell_measurement_theta_max 24.101
_cell_measurement_theta_min 2.5
_cell_volume 1482.2(6)
_computing_cell_refinement 'Bruker SMART'
_computing_data_collection 'Bruker SMART'
_computing_data_reduction 'Bruker SMART'
_computing_molecular_graphics 'Bruker SHELXTL'
_computing_publication_material 'Bruker SHELXTL'
_computing_structure_refinement 'SHELXL-97 (Sheldrick, 1997)'
_computing_structure_solution 'SHELXS-97 (Sheldrick, 1990)'
_diffrn_ambient_temperature 350(2)
_diffrn_measured_fraction_theta_full 0.989
_diffrn_measured_fraction_theta_max 0.989
_diffrn_measurement_device_type 'CCD area detector'
_diffrn_measurement_method 'phi and omega scans'
_diffrn_radiation_monochromator graphite
_diffrn_radiation_source 'fine-focus sealed tube'
_diffrn_radiation_type MoK\a
_diffrn_radiation_wavelength 0.71073
_diffrn_reflns_av_R_equivalents 0.0572
_diffrn_reflns_av_unetI/netI 0.0822
_diffrn_reflns_limit_h_max 8
_diffrn_reflns_limit_h_min -9
_diffrn_reflns_limit_k_max 11
_diffrn_reflns_limit_k_min -11
_diffrn_reflns_limit_l_max 21
_diffrn_reflns_limit_l_min -22
_diffrn_reflns_number 11045
_diffrn_reflns_theta_full 25.00
_diffrn_reflns_theta_max 25.00
_diffrn_reflns_theta_min 2.08
_exptl_absorpt_coefficient_mu 3.625
_exptl_absorpt_correction_T_max 0.7132
_exptl_absorpt_correction_T_min 0.2644
_exptl_absorpt_correction_type multi-scan
_exptl_absorpt_process_details 'SADABS; Bruker, 2000'
_exptl_crystal_colour black
_exptl_crystal_density_diffrn 1.709
_exptl_crystal_density_method 'not measured'
_exptl_crystal_description plate-like
_exptl_crystal_F_000 762
_exptl_crystal_size_max 0.50
_exptl_crystal_size_mid 0.40
_exptl_crystal_size_min 0.10
_refine_diff_density_max 0.957
_refine_diff_density_min -0.901
_refine_diff_density_rms 0.204
_refine_ls_extinction_method none
_refine_ls_goodness_of_fit_ref 1.036
_refine_ls_hydrogen_treatment mixed
_refine_ls_matrix_type full
_refine_ls_number_parameters 358
_refine_ls_number_reflns 5141
_refine_ls_number_restraints 2
_refine_ls_restrained_S_all 1.037
_refine_ls_R_factor_all 0.0824
_refine_ls_R_factor_gt 0.0509
_refine_ls_shift/su_max 0.001
_refine_ls_shift/su_mean 0.000
_refine_ls_structure_factor_coef Fsqd
_refine_ls_weighting_details 'calc w=1/[\s^2^(Fo^2^)+(0.0989P)^2^+0.0000P] where P=(Fo^2^+2Fc^2^)/3'
_refine_ls_weighting_scheme calc
_refine_ls_wR_factor_gt 0.1416
_refine_ls_wR_factor_ref 0.1777
_reflns_number_gt 3608
_reflns_number_total 5141
_reflns_threshold_expression >2sigma(I)
_cod_data_source_file c3dt53173b.txt
_cod_data_source_block ni-350
_cod_depositor_comments
;
The following automatic conversions were performed:

'_symmetry_cell_setting' value 'Triclinic' changed to 'triclinic'
according to
/usr/data/users/saulius/automatic-downloads/current/RSC/lib/dictionaries/cif_core.dic
dictionary named 'cif_core.dic' version 2.4.2 from 2011-04-26.

Automatic conversion script
Id: cif_fix_values 2281 2013-09-26 08:29:07Z andrius 
;
_cod_original_cell_volume 1482.3(6)
_cod_original_sg_symbol_Hall -P1
_cod_original_sg_symbol_H-M 'P-1   '
_cod_database_code 7029131

loop_
_symmetry_equiv_pos_as_xyz
'x, y, z'
'-x, -y, -z'

loop_
_atom_site_label
_atom_site_type_symbol
_atom_site_fract_x
_atom_site_fract_y
_atom_site_fract_z
_atom_site_U_iso_or_equiv
_atom_site_adp_type
_atom_site_occupancy
_atom_site_symmetry_multiplicity
_atom_site_calc_flag
_atom_site_refinement_flags
Br1 Br 0.22848(6) 0.71707(5) 1.06577(3) 0.07705(17) Uani 1 1 d .
Br2 Br 1.27896(6) 1.26809(5) 0.93769(3) 0.07219(14) Uani 1 1 d .
C1 C 0.5824(4) 0.7608(4) 0.8339(2) 0.0407(9) Uani 1 1 d .
C2 C 0.5023(5) 0.6416(4) 0.8653(2) 0.0555(12) Uani 1 1 d .
H2 H 0.5183 0.5693 0.8397 0.067 Uiso 1 1 calc R
C3 C 0.3989(5) 0.6286(4) 0.9341(2) 0.0550(12) Uani 1 1 d .
H3 H 0.3489 0.5469 0.9551 0.066 Uiso 1 1 calc R
C4 C 0.3703(4) 0.7353(4) 0.9711(2) 0.0461(10) Uani 1 1 d .
C5 C 0.4404(4) 0.8561(4) 0.9408(2) 0.0462(10) Uani 1 1 d .
H5 H 0.4169 0.9285 0.9662 0.055 Uiso 1 1 calc R
C6 C 0.5472(4) 0.8732(4) 0.8717(2) 0.0439(10) Uani 1 1 d .
C7 C 0.5996(4) 1.0051(4) 0.8367(2) 0.0455(10) Uani 1 1 d .
H7 H 0.5431 1.0790 0.8551 0.055 Uiso 1 1 calc R
C8 C 0.7344(5) 1.1710(4) 0.7395(2) 0.0516(11) Uani 1 1 d .
H8A H 0.8464 1.1976 0.7335 0.062 Uiso 1 1 calc R
H8B H 0.6627 1.2324 0.7670 0.062 Uiso 1 1 calc R
C9 C 0.6885(5) 1.1808(4) 0.6642(2) 0.0646(14) Uani 1 1 d .
H9A H 0.6787 1.2763 0.6411 0.078 Uiso 1 1 calc R
H9B H 0.5816 1.1435 0.6709 0.078 Uiso 1 1 calc R
C10 C 0.8132(6) 1.1050(4) 0.6099(2) 0.0627(13) Uani 1 1 d .
H10A H 0.7840 1.1267 0.5605 0.075 Uiso 1 1 calc R
H10B H 0.9223 1.1362 0.6061 0.075 Uiso 1 1 calc R
C11 C 0.9308(5) 0.8819(5) 0.5852(2) 0.0626(13) Uani 1 1 d .
H11A H 1.0364 0.9228 0.5741 0.075 Uiso 1 1 calc R
H11B H 0.8905 0.8906 0.5386 0.075 Uiso 1 1 calc R
C12 C 0.9513(6) 0.7345(4) 0.6191(2) 0.0633(13) Uani 1 1 d .
H12A H 0.8480 0.6910 0.6267 0.076 Uiso 1 1 calc R
H12B H 1.0324 0.6887 0.5860 0.076 Uiso 1 1 calc R
C13 C 1.0022(6) 0.5826(4) 0.7335(3) 0.0641(13) Uani 1 1 d .
H13A H 1.0748 0.5249 0.7038 0.077 Uiso 1 1 calc R
H13B H 0.8920 0.5514 0.7408 0.077 Uiso 1 1 calc R
C14 C 1.0541(6) 0.5664(4) 0.8091(3) 0.0688(15) Uani 1 1 d .
H14A H 1.0601 0.4700 0.8307 0.083 Uiso 1 1 calc R
H14B H 1.1637 0.5990 0.8012 0.083 Uiso 1 1 calc R
C15 C 0.9443(5) 0.6393(4) 0.8652(2) 0.0568(12) Uani 1 1 d .
H15A H 0.8324 0.6123 0.8715 0.068 Uiso 1 1 calc R
H15B H 0.9798 0.6139 0.9132 0.068 Uiso 1 1 calc R
C16 C 1.0252(4) 0.8538(4) 0.8740(2) 0.0433(10) Uani 1 1 d .
H16 H 1.0476 0.8100 0.9205 0.052 Uiso 1 1 calc R
C17 C 1.0782(4) 0.9891(4) 0.84693(19) 0.0410(10) Uani 1 1 d .
C18 C 1.1346(4) 1.0597(4) 0.8955(2) 0.0462(10) Uani 1 1 d .
H18 H 1.1212 1.0230 0.9464 0.055 Uiso 1 1 calc R
C19 C 1.2068(4) 1.1783(4) 0.8695(2) 0.0476(10) Uani 1 1 d .
C20 C 1.2358(4) 1.2333(4) 0.7940(2) 0.0480(11) Uani 1 1 d .
H20 H 1.2904 1.3138 0.7765 0.058 Uiso 1 1 calc R
C21 C 1.1826(5) 1.1672(4) 0.7444(2) 0.0488(11) Uani 1 1 d .
H21 H 1.2021 1.2040 0.6935 0.059 Uiso 1 1 calc R
C22 C 1.1001(4) 1.0462(4) 0.76988(19) 0.0393(9) Uani 1 1 d .
C23 C 0.4906(6) 0.5953(5) 0.6491(3) 0.0686(14) Uani 1 1 d .
C24 C 0.5159(5) 0.7049(4) 0.5896(2) 0.0538(12) Uani 1 1 d .
C25 C 0.6096(5) 0.6963(4) 0.5241(2) 0.0559(12) Uani 1 1 d .
C26 C 0.6918(6) 0.5695(5) 0.5082(3) 0.0714(15) Uani 1 1 d .
Mn1 Mn 0.86853(6) 0.87782(5) 0.74370(3) 0.03757(14) Uani 1 1 d U
N1 N 0.7198(3) 1.0305(3) 0.78127(17) 0.0433(8) Uani 1 1 d .
N2 N 0.8144(4) 0.9546(3) 0.63679(17) 0.0501(9) Uani 1 1 d .
H28 H 0.7123 0.9283 0.6368 0.060 Uiso 1 1 calc R
N3 N 1.0053(4) 0.7252(3) 0.69134(18) 0.0521(9) Uani 1 1 d U
H27 H 1.1119 0.7482 0.6807 0.063 Uiso 1 1 calc R
N4 N 0.9497(4) 0.7876(3) 0.83969(16) 0.0421(8) Uani 1 1 d .
N5 N 0.4669(7) 0.5043(5) 0.6985(3) 0.1078(19) Uani 1 1 d .
N6 N 0.7564(6) 0.4729(5) 0.4940(3) 0.114(2) Uani 1 1 d .
Ni1 Ni 0.5000 1.0000 0.5000 0.04668(19) Uani 1 2 d S
O1 O 0.6852(3) 0.7686(3) 0.76942(14) 0.0465(7) Uani 1 1 d .
O2 O 1.0500(3) 0.9882(2) 0.72044(13) 0.0430(6) Uani 1 1 d U
S1 S 0.64792(14) 0.83854(12) 0.45309(6) 0.0617(3) Uani 1 1 d .
S2 S 0.42188(14) 0.86227(12) 0.60562(6) 0.0586(3) Uani 1 1 d .

loop_
_atom_site_aniso_label
_atom_site_aniso_U_11
_atom_site_aniso_U_22
_atom_site_aniso_U_33
_atom_site_aniso_U_23
_atom_site_aniso_U_13
_atom_site_aniso_U_12
Br1 0.0655(3) 0.0895(4) 0.0628(3) -0.0044(3) 0.0161(2) -0.0141(3)
Br2 0.0802(3) 0.0727(3) 0.0787(3) -0.0318(2) -0.0305(2) -0.0093(2)
C1 0.0289(16) 0.0463(19) 0.051(2) -0.0178(16) -0.0080(15) 0.0002(15)
C2 0.054(2) 0.043(2) 0.071(3) -0.0213(19) -0.002(2) -0.0078(19)
C3 0.050(2) 0.052(2) 0.060(2) -0.002(2) -0.0021(19) -0.0162(19)
C4 0.0409(19) 0.057(2) 0.0377(18) -0.0061(17) -0.0016(16) -0.0083(18)
C5 0.0357(18) 0.060(2) 0.0442(19) -0.0194(17) -0.0041(15) 0.0038(17)
C6 0.0344(18) 0.0412(19) 0.056(2) -0.0077(17) -0.0102(16) -0.0004(16)
C7 0.0433(19) 0.047(2) 0.048(2) -0.0117(17) -0.0113(16) 0.0022(17)
C8 0.058(2) 0.0374(19) 0.054(2) -0.0023(17) -0.0064(19) 0.0001(18)
C9 0.059(2) 0.057(2) 0.071(3) 0.007(2) -0.016(2) 0.005(2)
C10 0.070(3) 0.072(3) 0.045(2) 0.000(2) -0.017(2) -0.009(2)
C11 0.058(2) 0.090(3) 0.042(2) -0.022(2) -0.0058(19) -0.001(2)
C12 0.063(3) 0.076(3) 0.055(2) -0.032(2) 0.003(2) -0.007(2)
C13 0.065(3) 0.049(2) 0.077(3) -0.020(2) -0.006(2) 0.008(2)
C14 0.069(3) 0.048(2) 0.082(3) -0.004(2) -0.010(2) 0.007(2)
C15 0.056(2) 0.050(2) 0.061(2) 0.001(2) -0.013(2) -0.007(2)
C16 0.0412(19) 0.049(2) 0.0386(18) -0.0037(16) -0.0092(15) 0.0001(17)
C17 0.0389(18) 0.045(2) 0.0373(18) -0.0042(16) -0.0057(15) -0.0022(16)
C18 0.046(2) 0.052(2) 0.0423(19) -0.0095(17) -0.0129(16) -0.0009(18)
C19 0.043(2) 0.0428(19) 0.061(2) -0.0178(17) -0.0134(17) 0.0025(17)
C20 0.042(2) 0.0427(19) 0.057(2) -0.0093(18) -0.0005(18) -0.0074(17)
C21 0.044(2) 0.054(2) 0.043(2) -0.0030(18) 0.0014(17) -0.0078(18)
C22 0.0329(17) 0.0438(19) 0.0393(18) -0.0080(16) -0.0025(15) -0.0001(16)
C23 0.061(3) 0.060(3) 0.080(3) -0.010(2) 0.004(2) -0.019(2)
C24 0.050(2) 0.045(2) 0.065(3) -0.0071(19) -0.0043(19) -0.0097(18)
C25 0.055(2) 0.060(2) 0.054(2) -0.0140(19) -0.0098(19) 0.000(2)
C26 0.073(3) 0.065(3) 0.073(3) -0.015(2) -0.001(3) -0.006(3)
Mn1 0.0350(3) 0.0406(3) 0.0374(3) -0.0091(2) -0.0057(2) -0.0010(2)
N1 0.0396(16) 0.0445(16) 0.0469(16) -0.0132(13) -0.0059(13) -0.0007(14)
N2 0.0455(17) 0.0587(19) 0.0477(17) -0.0107(15) -0.0115(14) -0.0029(16)
N3 0.0397(16) 0.0585(16) 0.0592(19) -0.0208(13) -0.0012(14) -0.0019(14)
N4 0.0421(16) 0.0396(16) 0.0426(16) -0.0024(13) -0.0063(13) -0.0068(14)
N5 0.136(4) 0.066(3) 0.105(4) 0.002(3) 0.011(3) -0.028(3)
N6 0.119(4) 0.083(3) 0.135(4) -0.042(3) 0.001(4) 0.013(3)
Ni1 0.0452(4) 0.0559(4) 0.0391(3) -0.0095(3) -0.0080(3) -0.0008(3)
O1 0.0438(13) 0.0528(14) 0.0439(13) -0.0150(12) -0.0032(11) -0.0048(12)
O2 0.0424(12) 0.0508(14) 0.0349(12) -0.0054(11) -0.0057(10) -0.0067(9)
S1 0.0700(7) 0.0660(6) 0.0442(5) -0.0115(5) -0.0016(5) 0.0062(6)
S2 0.0546(6) 0.0612(6) 0.0535(6) -0.0091(5) 0.0042(5) -0.0013(5)

loop_
_atom_type_symbol
_atom_type_description
_atom_type_scat_dispersion_real
_atom_type_scat_dispersion_imag
_atom_type_scat_source
C C 0.0033 0.0016 'International Tables Vol C Tables 4.2.6.8 and 6.1.1.4'
H H 0.0000 0.0000 'International Tables Vol C Tables 4.2.6.8 and 6.1.1.4'
N N 0.0061 0.0033 'International Tables Vol C Tables 4.2.6.8 and 6.1.1.4'
O O 0.0106 0.0060 'International Tables Vol C Tables 4.2.6.8 and 6.1.1.4'
S S 0.1246 0.1234 'International Tables Vol C Tables 4.2.6.8 and 6.1.1.4'
Mn Mn 0.3368 0.7283 'International Tables Vol C Tables 4.2.6.8 and 6.1.1.4'
Br Br -0.2901 2.4595 'International Tables Vol C Tables 4.2.6.8 and 6.1.1.4'
Ni Ni 0.3393 1.1124 'International Tables Vol C Tables 4.2.6.8 and 6.1.1.4'

loop_
_geom_angle_atom_site_label_1
_geom_angle_atom_site_label_2
_geom_angle_atom_site_label_3
_geom_angle
_geom_angle_site_symmetry_1
_geom_angle_site_symmetry_3
O1 C1 C2 119.8(3) . .
O1 C1 C6 121.9(3) . .
C2 C1 C6 118.3(3) . .
C3 C2 C1 121.0(4) . .
C3 C2 H2 119.5 . .
C1 C2 H2 119.5 . .
C4 C3 C2 120.1(4) . .
C4 C3 H3 119.9 . .
C2 C3 H3 119.9 . .
C5 C4 C3 120.8(3) . .
C5 C4 Br1 119.1(3) . .
C3 C4 Br1 120.1(3) . .
C4 C5 C6 121.0(4) . .
C4 C5 H5 119.5 . .
C6 C5 H5 119.5 . .
C5 C6 C7 119.5(3) . .
C5 C6 C1 118.6(3) . .
C7 C6 C1 121.3(3) . .
N1 C7 C6 125.0(3) . .
N1 C7 H7 117.5 . .
C6 C7 H7 117.5 . .
N1 C8 C9 109.7(3) . .
N1 C8 H8A 109.7 . .
C9 C8 H8A 109.7 . .
N1 C8 H8B 109.7 . .
C9 C8 H8B 109.7 . .
H8A C8 H8B 108.2 . .
C8 C9 C10 114.2(3) . .
C8 C9 H9A 108.7 . .
C10 C9 H9A 108.7 . .
C8 C9 H9B 108.7 . .
C10 C9 H9B 108.7 . .
H9A C9 H9B 107.6 . .
N2 C10 C9 111.3(3) . .
N2 C10 H10A 109.4 . .
C9 C10 H10A 109.4 . .
N2 C10 H10B 109.4 . .
C9 C10 H10B 109.4 . .
H10A C10 H10B 108.0 . .
N2 C11 C12 110.7(3) . .
N2 C11 H11A 109.5 . .
C12 C11 H11A 109.5 . .
N2 C11 H11B 109.5 . .
C12 C11 H11B 109.5 . .
H11A C11 H11B 108.1 . .
N3 C12 C11 108.0(4) . .
N3 C12 H12A 110.1 . .
C11 C12 H12A 110.1 . .
N3 C12 H12B 110.1 . .
C11 C12 H12B 110.1 . .
H12A C12 H12B 108.4 . .
N3 C13 C14 113.3(4) . .
N3 C13 H13A 108.9 . .
C14 C13 H13A 108.9 . .
N3 C13 H13B 108.9 . .
C14 C13 H13B 108.9 . .
H13A C13 H13B 107.7 . .
C15 C14 C13 115.9(4) . .
C15 C14 H14A 108.3 . .
C13 C14 H14A 108.3 . .
C15 C14 H14B 108.3 . .
C13 C14 H14B 108.3 . .
H14A C14 H14B 107.4 . .
N4 C15 C14 110.4(3) . .
N4 C15 H15A 109.6 . .
C14 C15 H15A 109.6 . .
N4 C15 H15B 109.6 . .
C14 C15 H15B 109.6 . .
H15A C15 H15B 108.1 . .
N4 C16 C17 125.5(3) . .
N4 C16 H16 117.2 . .
C17 C16 H16 117.2 . .
C22 C17 C18 118.6(3) . .
C22 C17 C16 120.9(3) . .
C18 C17 C16 119.8(3) . .
C19 C18 C17 121.2(3) . .
C19 C18 H18 119.4 . .
C17 C18 H18 119.4 . .
C18 C19 C20 121.3(4) . .
C18 C19 Br2 119.1(3) . .
C20 C19 Br2 119.6(3) . .
C19 C20 C21 119.3(4) . .
C19 C20 H20 120.4 . .
C21 C20 H20 120.4 . .
C20 C21 C22 121.0(3) . .
C20 C21 H21 119.5 . .
C22 C21 H21 119.5 . .
O2 C22 C21 118.7(3) . .
O2 C22 C17 122.8(3) . .
C21 C22 C17 118.5(4) . .
N5 C23 C24 178.9(6) . .
C25 C24 C23 123.6(4) . .
C25 C24 S2 119.9(3) . .
C23 C24 S2 116.5(3) . .
C24 C25 C26 122.2(4) . .
C24 C25 S1 122.0(3) . .
C26 C25 S1 115.8(3) . .
N6 C26 C25 178.2(6) . .
O2 Mn1 O1 178.52(11) . .
O2 Mn1 N1 90.97(12) . .
O1 Mn1 N1 88.02(12) . .
O2 Mn1 N4 88.16(11) . .
O1 Mn1 N4 90.95(12) . .
N1 Mn1 N4 99.75(12) . .
O2 Mn1 N2 89.30(12) . .
O1 Mn1 N2 91.74(12) . .
N1 Mn1 N2 88.45(12) . .
N4 Mn1 N2 171.46(12) . .
O2 Mn1 N3 91.57(12) . .
O1 Mn1 N3 89.59(12) . .
N1 Mn1 N3 171.72(13) . .
N4 Mn1 N3 88.22(13) . .
N2 Mn1 N3 83.70(13) . .
C7 N1 C8 118.4(3) . .
C7 N1 Mn1 121.2(3) . .
C8 N1 Mn1 119.9(2) . .
C11 N2 C10 111.6(3) . .
C11 N2 Mn1 106.0(2) . .
C10 N2 Mn1 117.9(3) . .
C11 N2 H28 106.9 . .
C10 N2 H28 106.9 . .
Mn1 N2 H28 106.9 . .
C12 N3 C13 110.6(3) . .
C12 N3 Mn1 106.9(2) . .
C13 N3 Mn1 118.1(2) . .
C12 N3 H27 106.9 . .
C13 N3 H27 106.9 . .
Mn1 N3 H27 106.9 . .
C16 N4 C15 117.8(3) . .
C16 N4 Mn1 121.5(2) . .
C15 N4 Mn1 120.1(3) . .
S1 Ni1 S1 180.000(1) 2_676 .
S1 Ni1 S2 91.84(4) 2_676 2_676
S1 Ni1 S2 88.16(4) . 2_676
S1 Ni1 S2 88.16(4) 2_676 .
S1 Ni1 S2 91.84(4) . .
S2 Ni1 S2 180.00(5) 2_676 .
C1 O1 Mn1 122.9(2) . .
C22 O2 Mn1 123.5(2) . .
C25 S1 Ni1 102.96(14) . .
C24 S2 Ni1 103.25(14) . .

loop_
_geom_bond_atom_site_label_1
_geom_bond_atom_site_label_2
_geom_bond_distance
_geom_bond_site_symmetry_2
Br1 C4 1.903(3) .
Br2 C19 1.898(4) .
C1 O1 1.323(4) .
C1 C2 1.386(5) .
C1 C6 1.425(5) .
C2 C3 1.384(6) .
C2 H2 0.9300 .
C3 C4 1.363(6) .
C3 H3 0.9300 .
C4 C5 1.359(5) .
C5 C6 1.400(5) .
C5 H5 0.9300 .
C6 C7 1.417(5) .
C7 N1 1.291(4) .
C7 H7 0.9300 .
C8 N1 1.468(4) .
C8 C9 1.497(6) .
C8 H8A 0.9700 .
C8 H8B 0.9700 .
C9 C10 1.560(6) .
C9 H9A 0.9700 .
C9 H9B 0.9700 .
C10 N2 1.490(5) .
C10 H10A 0.9700 .
C10 H10B 0.9700 .
C11 N2 1.478(5) .
C11 C12 1.494(6) .
C11 H11A 0.9700 .
C11 H11B 0.9700 .
C12 N3 1.474(6) .
C12 H12A 0.9700 .
C12 H12B 0.9700 .
C13 N3 1.485(5) .
C13 C14 1.517(7) .
C13 H13A 0.9700 .
C13 H13B 0.9700 .
C14 C15 1.508(6) .
C14 H14A 0.9700 .
C14 H14B 0.9700 .
C15 N4 1.468(5) .
C15 H15A 0.9700 .
C15 H15B 0.9700 .
C16 N4 1.278(5) .
C16 C17 1.426(5) .
C16 H16 0.9300 .
C17 C22 1.411(5) .
C17 C18 1.415(5) .
C18 C19 1.339(5) .
C18 H18 0.9300 .
C19 C20 1.379(5) .
C20 C21 1.389(6) .
C20 H20 0.9300 .
C21 C22 1.399(5) .
C21 H21 0.9300 .
C22 O2 1.324(4) .
C23 N5 1.156(6) .
C23 C24 1.391(6) .
C24 C25 1.326(6) .
C24 S2 1.752(4) .
C25 C26 1.446(6) .
C25 S1 1.742(4) .
C26 N6 1.119(6) .
Mn1 O2 1.881(3) .
Mn1 O1 1.885(3) .
Mn1 N1 2.031(3) .
Mn1 N4 2.034(3) .
Mn1 N2 2.094(3) .
Mn1 N3 2.108(3) .
N2 H28 0.9100 .
N3 H27 0.9100 .
Ni1 S1 2.1670(12) 2_676
Ni1 S1 2.1670(12) .
Ni1 S2 2.1786(11) 2_676
Ni1 S2 2.1786(11) .
